data_7007297
loop_
_publ_author_name
'Antunes, Maria Augusta'
'Dias, Marta'
'Monteiro, Bernardo'
'Domingos, Angela'
'Santos, Isabel C.'
'Marques, No\'emia'

_publ_section_title
;
 Synthesis and reactivity of uranium(IV) amide complexes supported by a
 triamidotriazacyclononane ligand.
;
_journal_issue 27
_journal_name_full 'Dalton transactions (Cambridge, England : 2003)'
_journal_page_first 3368
_journal_page_last 3374
_journal_paper_doi 10.1039/b603000a
_journal_year 2006
_chemical_formula_sum 'C36 H53 N9 Si3 U'
_chemical_formula_weight 934.17
_chemical_name_systematic
;
?
;
_space_group_IT_number 2
_symmetry_cell_setting triclinic
_symmetry_space_group_name_Hall '-P 1'
_symmetry_space_group_name_H-M 'P -1'
_atom_sites_solution_hydrogens geom
_atom_sites_solution_primary direct
_atom_sites_solution_secondary difmap
_audit_creation_method SHELXL-97
_cell_angle_alpha 77.114(19)
_cell_angle_beta 83.551(13)
_cell_angle_gamma 62.636(15)
_cell_formula_units_Z 2
_cell_length_a 11.1504(15)
_cell_length_b 11.274(3)
_cell_length_c 19.834(4)
_cell_measurement_reflns_used 25
_cell_measurement_temperature 295(2)
_cell_measurement_theta_max 11
_cell_measurement_theta_min 7
_cell_volume 2158.4(8)
_computing_cell_refinement 'CAD4 Software (Enraf-Nonius,1994) '
_computing_data_collection 'CAD4 Software (Enraf-Nonius,1994) '
_computing_data_reduction 'XCAD4 (Harms & Wocadlo, 1995)'
_computing_molecular_graphics 'SCHAKAL(Keller, 1989),ORTEP3 (Farrugia, 1997)'
_computing_publication_material 'WinGX (Farrugia, 1999)'
_computing_structure_refinement 'SHELXL-97 (Sheldrick, 1997)'
_computing_structure_solution 'SIR97 (Altomare, 1999)'
_diffrn_ambient_temperature 295(2)
_diffrn_measured_fraction_theta_full 0.985
_diffrn_measured_fraction_theta_max 0.985
_diffrn_measurement_device_type CAD4
_diffrn_measurement_method \w-2\q
_diffrn_radiation_monochromator graphite
_diffrn_radiation_source 'fine-focus sealed tube'
_diffrn_radiation_type MoK\a
_diffrn_radiation_wavelength 0.71069
_diffrn_reflns_av_R_equivalents 0.1231
_diffrn_reflns_av_sigmaI/netI 0.3187
_diffrn_reflns_limit_h_max 13
_diffrn_reflns_limit_h_min -13
_diffrn_reflns_limit_k_max 13
_diffrn_reflns_limit_k_min -13
_diffrn_reflns_limit_l_max 23
_diffrn_reflns_limit_l_min 0
_diffrn_reflns_number 7742
_diffrn_reflns_theta_full 24.99
_diffrn_reflns_theta_max 24.99
_diffrn_reflns_theta_min 2.07
_diffrn_standards_interval_count 300
_diffrn_standards_interval_time 3600
_diffrn_standards_number 5
_exptl_absorpt_coefficient_mu 3.878
_exptl_crystal_colour 'dark yellow'
_exptl_crystal_density_diffrn 1.437
_exptl_crystal_density_method 'not measured'
_exptl_crystal_description needle
_exptl_crystal_F_000 932
_exptl_crystal_size_max 0.35
_exptl_crystal_size_mid 0.10
_exptl_crystal_size_min 0.08
_refine_diff_density_max 1.771
_refine_diff_density_min -1.645
_refine_diff_density_rms 0.235
_refine_ls_extinction_method none
_refine_ls_goodness_of_fit_ref 0.927
_refine_ls_hydrogen_treatment constr
_refine_ls_matrix_type full
_refine_ls_number_parameters 442
_refine_ls_number_reflns 7509
_refine_ls_number_restraints 0
_refine_ls_restrained_S_all 0.927
_refine_ls_R_factor_all 0.2408
_refine_ls_R_factor_gt 0.1035
_refine_ls_shift/su_max 0.003
_refine_ls_shift/su_mean 0.000
_refine_ls_structure_factor_coef Fsqd
_refine_ls_weighting_details 'calc w=1/[\s^2^(Fo^2^)+(0.0762P)^2^+0.0000P] where P=(Fo^2^+2Fc^2^)/3'
_refine_ls_weighting_scheme calc
_refine_ls_wR_factor_gt 0.1809
_refine_ls_wR_factor_ref 0.2211
_reflns_number_gt 3381
_reflns_number_total 7509
_reflns_threshold_expression >2sigma(I)
_cod_data_source_file b603000a.txt
_cod_data_source_block Utacn[(NCMe)2CCN]
_cod_original_cell_volume 2158.5(7)
_cod_original_sg_symbol_H-M P-1
_cod_database_code 7007297

loop_
_symmetry_equiv_pos_as_xyz
'x, y, z'
'-x, -y, -z'

loop_
_atom_site_label
_atom_site_type_symbol
_atom_site_fract_x
_atom_site_fract_y
_atom_site_fract_z
_atom_site_U_iso_or_equiv
_atom_site_adp_type
_atom_site_occupancy
_atom_site_symmetry_multiplicity
_atom_site_calc_flag
_atom_site_refinement_flags
_atom_site_disorder_assembly
_atom_site_disorder_group
U U 0.86922(8) 0.21684(9) 0.25612(5) 0.0322(3) Uani 1 1 d . . .
N1 N 1.0008(15) 0.0167(15) 0.3281(9) 0.042(5) Uani 1 1 d . . .
N3 N 0.7474(16) 0.3630(18) 0.1577(9) 0.050(5) Uani 1 1 d . . .
N2 N 0.7190(15) 0.3349(17) 0.3314(8) 0.042(5) Uani 1 1 d . . .
N5 N 0.9852(16) 0.3469(16) 0.1596(9) 0.046(5) Uani 1 1 d . . .
N4 N 0.9162(16) 0.4024(16) 0.3012(9) 0.041(4) Uani 1 1 d . . .
N6 N 1.1374(14) 0.1449(16) 0.2764(10) 0.046(5) Uani 1 1 d . . .
N7 N 0.7109(16) 0.1192(15) 0.2781(9) 0.041(4) Uani 1 1 d . . .
H7 H 0.6617 0.1455 0.3136 0.050 Uiso 1 1 calc R . .
N8 N 0.9182(18) 0.0510(19) 0.1817(10) 0.057(5) Uani 1 1 d . . .
H8 H 0.9878 0.0425 0.1558 0.069 Uiso 1 1 calc R . .
N9 N 0.654(3) -0.166(2) 0.1580(14) 0.109(10) Uani 1 1 d . . .
Si1 Si 1.1660(6) -0.0271(6) 0.3105(4) 0.0479(17) Uani 1 1 d . . .
Si2 Si 0.7771(6) 0.4316(6) 0.3603(4) 0.0490(18) Uani 1 1 d . . .
Si3 Si 0.8576(6) 0.3896(6) 0.1006(3) 0.0479(17) Uani 1 1 d . . .
C1 C 0.895(3) 0.509(3) 0.2385(16) 0.086(10) Uani 1 1 d . . .
H1A H 0.8010 0.5483 0.2251 0.104 Uiso 1 1 calc R . .
H1B H 0.9083 0.5808 0.2506 0.104 Uiso 1 1 calc R . .
C2 C 0.979(2) 0.468(2) 0.1787(13) 0.063(7) Uani 1 1 d . . .
H2A H 1.0696 0.4508 0.1877 0.075 Uiso 1 1 calc R . .
H2B H 0.9451 0.5431 0.1395 0.075 Uiso 1 1 calc R . .
C3 C 1.134(2) 0.243(3) 0.1552(15) 0.095(11) Uani 1 1 d . . .
H3A H 1.1371 0.1760 0.1308 0.114 Uiso 1 1 calc R . .
H3B H 1.1805 0.2906 0.1260 0.114 Uiso 1 1 calc R . .
C4 C 1.211(2) 0.172(3) 0.2134(13) 0.078(9) Uani 1 1 d . . .
H4A H 1.2558 0.2224 0.2224 0.094 Uiso 1 1 calc R . .
H4B H 1.2798 0.0855 0.2038 0.094 Uiso 1 1 calc R . .
C5 C 1.132(3) 0.211(2) 0.3352(13) 0.068(8) Uani 1 1 d . . .
H5A H 1.1028 0.1637 0.3759 0.082 Uiso 1 1 calc R . .
H5B H 1.2234 0.1915 0.3435 0.082 Uiso 1 1 calc R . .
C6 C 1.052(2) 0.350(3) 0.3328(13) 0.065(8) Uani 1 1 d . . .
H6A H 1.0994 0.3990 0.3061 0.078 Uiso 1 1 calc R . .
H6B H 1.0392 0.3675 0.3794 0.078 Uiso 1 1 calc R . .
C10 C 0.9580(19) -0.080(2) 0.3660(11) 0.038(5) Uani 1 1 d . . .
C11 C 0.994(3) -0.207(3) 0.3509(14) 0.082(8) Uani 1 1 d . . .
H11 H 1.0531 -0.2354 0.3144 0.099 Uiso 1 1 calc R . .
C12 C 0.939(3) -0.295(3) 0.3913(18) 0.094(10) Uani 1 1 d . . .
H12 H 0.9676 -0.3796 0.3797 0.113 Uiso 1 1 calc R . .
C13 C 0.855(3) -0.267(3) 0.4415(15) 0.086(10) Uani 1 1 d . . .
H13 H 0.8195 -0.3255 0.4638 0.103 Uiso 1 1 calc R . .
C14 C 0.821(2) -0.147(3) 0.4607(12) 0.063(7) Uani 1 1 d . . .
H14 H 0.7621 -0.1244 0.4981 0.075 Uiso 1 1 calc R . .
C15 C 0.873(2) -0.053(2) 0.4243(11) 0.055(6) Uani 1 1 d . . .
H15 H 0.8495 0.0272 0.4399 0.067 Uiso 1 1 calc R . .
C20 C 0.588(2) 0.350(2) 0.3567(10) 0.041(5) Uani 1 1 d . . .
C21 C 0.567(2) 0.290(3) 0.4253(13) 0.073(8) Uani 1 1 d . . .
H21 H 0.6419 0.2352 0.4533 0.088 Uiso 1 1 calc R . .
C22 C 0.440(2) 0.307(3) 0.4528(13) 0.085(10) Uani 1 1 d . . .
H22 H 0.4276 0.2734 0.4989 0.102 Uiso 1 1 calc R . .
C23 C 0.333(3) 0.379(3) 0.4072(16) 0.078(8) Uani 1 1 d . . .
H23 H 0.2481 0.3841 0.4213 0.094 Uiso 1 1 calc R . .
C24 C 0.349(3) 0.441(3) 0.3421(15) 0.096(11) Uani 1 1 d . . .
H24 H 0.2753 0.4960 0.3136 0.116 Uiso 1 1 calc R . .
C25 C 0.474(2) 0.423(3) 0.3191(12) 0.067(8) Uani 1 1 d . . .
H25 H 0.4826 0.4646 0.2739 0.080 Uiso 1 1 calc R . .
C30 C 0.609(2) 0.416(3) 0.1439(12) 0.063(8) Uani 1 1 d . . .
C31 C 0.517(2) 0.556(2) 0.1424(12) 0.062(8) Uani 1 1 d . . .
H31 H 0.5475 0.6168 0.1498 0.074 Uiso 1 1 calc R . .
C32 C 0.382(3) 0.600(3) 0.1295(15) 0.099(11) Uani 1 1 d . . .
H32 H 0.3227 0.6921 0.1270 0.119 Uiso 1 1 calc R . .
C33 C 0.331(2) 0.515(3) 0.1204(17) 0.097(12) Uani 1 1 d . . .
H33 H 0.2386 0.5481 0.1145 0.117 Uiso 1 1 calc R . .
C34 C 0.417(3) 0.382(3) 0.1200(14) 0.087(10) Uani 1 1 d . . .
H34 H 0.3836 0.3257 0.1104 0.105 Uiso 1 1 calc R . .
C35 C 0.561(2) 0.326(3) 0.1346(13) 0.073(8) Uani 1 1 d . . .
H35 H 0.6180 0.2342 0.1377 0.088 Uiso 1 1 calc R . .
C41 C 0.654(2) 0.618(2) 0.3466(14) 0.076(8) Uani 1 1 d . . .
H41A H 0.6918 0.6669 0.3629 0.114 Uiso 1 1 calc R . .
H41B H 0.5714 0.6288 0.3717 0.114 Uiso 1 1 calc R . .
H41C H 0.6345 0.6523 0.2982 0.114 Uiso 1 1 calc R . .
C42 C 0.841(3) 0.371(3) 0.4491(13) 0.097(10) Uani 1 1 d . . .
H42A H 0.8712 0.4314 0.4599 0.146 Uiso 1 1 calc R . .
H42B H 0.9141 0.2811 0.4532 0.146 Uiso 1 1 calc R . .
H42C H 0.7693 0.3690 0.4807 0.146 Uiso 1 1 calc R . .
C51 C 0.794(2) 0.565(2) 0.0488(11) 0.060(7) Uani 1 1 d . . .
H51A H 0.8634 0.5719 0.0168 0.089 Uiso 1 1 calc R . .
H51B H 0.7709 0.6287 0.0791 0.089 Uiso 1 1 calc R . .
H51C H 0.7159 0.5867 0.0236 0.089 Uiso 1 1 calc R . .
C52 C 0.922(2) 0.277(2) 0.0357(12) 0.069(8) Uani 1 1 d . . .
H52A H 0.9847 0.2986 0.0048 0.103 Uiso 1 1 calc R . .
H52B H 0.8477 0.2897 0.0097 0.103 Uiso 1 1 calc R . .
H52C H 0.9665 0.1833 0.0590 0.103 Uiso 1 1 calc R . .
C61 C 1.257(2) -0.133(3) 0.2452(13) 0.075(8) Uani 1 1 d . . .
H61A H 1.3490 -0.1471 0.2417 0.113 Uiso 1 1 calc R . .
H61B H 1.2143 -0.0876 0.2012 0.113 Uiso 1 1 calc R . .
H61C H 1.2551 -0.2194 0.2588 0.113 Uiso 1 1 calc R . .
C62 C 1.275(2) -0.104(2) 0.3844(13) 0.076(8) Uani 1 1 d . . .
H62A H 1.3663 -0.1253 0.3694 0.114 Uiso 1 1 calc R . .
H62B H 1.2702 -0.1865 0.4074 0.114 Uiso 1 1 calc R . .
H62C H 1.2467 -0.0423 0.4157 0.114 Uiso 1 1 calc R . .
C70 C 0.675(2) 0.043(2) 0.2556(11) 0.039(5) Uani 1 1 d . . .
C71 C 0.870(2) -0.026(2) 0.1706(12) 0.054(6) Uani 1 1 d . . .
C72 C 0.750(2) -0.023(2) 0.2001(13) 0.056(6) Uani 1 1 d . . .
C73 C 0.696(2) -0.106(3) 0.1758(13) 0.064(7) Uani 1 1 d . . .
C74 C 0.561(2) 0.022(3) 0.2890(15) 0.094(10) Uani 1 1 d . . .
H74A H 0.5253 0.0739 0.3251 0.141 Uiso 1 1 calc R . .
H74B H 0.5909 -0.0728 0.3085 0.141 Uiso 1 1 calc R . .
H74C H 0.4925 0.0513 0.2555 0.141 Uiso 1 1 calc R . .
C75 C 0.944(3) -0.117(2) 0.1175(16) 0.109(12) Uani 1 1 d . . .
H75A H 1.0235 -0.1066 0.1011 0.163 Uiso 1 1 calc R . .
H75B H 0.8856 -0.0917 0.0793 0.163 Uiso 1 1 calc R . .
H75C H 0.9694 -0.2106 0.1389 0.163 Uiso 1 1 calc R . .

loop_
_atom_site_aniso_label
_atom_site_aniso_U_11
_atom_site_aniso_U_22
_atom_site_aniso_U_33
_atom_site_aniso_U_23
_atom_site_aniso_U_13
_atom_site_aniso_U_12
U 0.0278(4) 0.0311(4) 0.0390(5) -0.0059(3) 0.0009(3) -0.0150(3)
N1 0.030(9) 0.031(10) 0.059(13) 0.010(9) -0.007(9) -0.016(8)
N3 0.042(11) 0.060(12) 0.050(13) 0.006(10) -0.005(9) -0.031(10)
N2 0.038(10) 0.069(12) 0.036(11) -0.004(9) 0.014(8) -0.044(10)
N5 0.041(10) 0.040(11) 0.062(13) -0.003(10) 0.000(9) -0.027(9)
N4 0.039(10) 0.035(10) 0.056(13) -0.022(10) 0.016(9) -0.021(9)
N6 0.017(8) 0.040(10) 0.073(14) 0.007(10) 0.000(9) -0.015(8)
N7 0.053(11) 0.027(9) 0.046(12) -0.005(9) 0.000(9) -0.021(9)
N8 0.047(12) 0.058(13) 0.069(15) -0.018(11) 0.005(11) -0.024(11)
N9 0.17(3) 0.087(19) 0.12(2) -0.036(16) -0.033(19) -0.083(19)
Si1 0.039(3) 0.041(4) 0.060(5) -0.012(3) 0.009(3) -0.016(3)
Si2 0.035(3) 0.049(4) 0.067(5) -0.021(4) 0.003(3) -0.019(3)
Si3 0.044(4) 0.054(4) 0.045(4) -0.002(3) 0.000(3) -0.025(3)
C1 0.09(2) 0.064(19) 0.13(3) -0.06(2) 0.04(2) -0.055(17)
C2 0.064(16) 0.055(16) 0.08(2) -0.013(15) 0.001(15) -0.034(14)
C3 0.058(18) 0.15(3) 0.07(2) 0.02(2) 0.007(17) -0.07(2)
C4 0.058(17) 0.10(2) 0.060(19) 0.028(17) 0.008(15) -0.047(16)
C5 0.11(2) 0.051(16) 0.07(2) -0.004(14) -0.044(17) -0.057(16)
C6 0.052(16) 0.08(2) 0.08(2) -0.064(17) 0.028(14) -0.027(15)
C10 0.029(11) 0.036(13) 0.035(14) 0.008(11) -0.016(10) -0.007(10)
C11 0.09(2) 0.09(2) 0.07(2) -0.032(18) 0.000(17) -0.038(19)
C12 0.13(3) 0.08(2) 0.11(3) -0.03(2) 0.03(2) -0.08(2)
C13 0.14(3) 0.12(3) 0.05(2) -0.024(19) 0.017(19) -0.11(2)
C14 0.071(17) 0.09(2) 0.040(16) -0.015(15) 0.007(13) -0.053(16)
C15 0.091(19) 0.061(16) 0.033(15) -0.026(13) 0.005(14) -0.043(15)
C20 0.067(15) 0.053(14) 0.017(12) 0.005(11) -0.003(11) -0.043(13)
C21 0.052(16) 0.10(2) 0.054(18) 0.004(16) -0.003(14) -0.029(15)
C22 0.045(15) 0.12(2) 0.035(16) 0.009(16) 0.031(13) -0.008(16)
C23 0.061(18) 0.07(2) 0.10(3) -0.003(18) -0.003(18) -0.033(16)
C24 0.07(2) 0.15(3) 0.08(2) 0.04(2) -0.035(17) -0.08(2)
C25 0.036(13) 0.11(2) 0.053(17) 0.024(15) -0.031(12) -0.037(14)
C30 0.069(17) 0.12(2) 0.045(16) -0.014(16) -0.001(13) -0.083(19)
C31 0.033(13) 0.033(13) 0.08(2) 0.008(13) -0.025(13) 0.016(11)
C32 0.08(2) 0.07(2) 0.08(2) -0.006(19) -0.029(19) 0.030(18)
C33 0.021(14) 0.08(2) 0.13(3) 0.02(2) -0.024(16) 0.015(15)
C34 0.062(18) 0.12(3) 0.09(2) 0.02(2) -0.025(17) -0.06(2)
C35 0.047(15) 0.071(18) 0.09(2) -0.008(16) -0.018(15) -0.017(14)
C41 0.048(15) 0.072(18) 0.11(2) -0.021(17) -0.011(15) -0.024(14)
C42 0.11(2) 0.16(3) 0.08(2) -0.07(2) 0.039(19) -0.10(2)
C51 0.075(17) 0.065(16) 0.031(14) 0.013(12) -0.014(12) -0.031(14)
C52 0.088(19) 0.050(15) 0.08(2) -0.038(14) -0.003(15) -0.025(14)
C61 0.053(16) 0.09(2) 0.08(2) -0.022(17) 0.003(14) -0.027(15)
C62 0.065(17) 0.065(18) 0.08(2) 0.007(15) -0.033(15) -0.015(14)
C70 0.039(12) 0.037(12) 0.053(16) -0.011(11) -0.018(11) -0.021(11)
C71 0.048(15) 0.055(16) 0.040(16) -0.019(13) -0.003(12) -0.002(13)
C72 0.060(16) 0.036(14) 0.069(19) -0.022(13) 0.005(14) -0.015(12)
C73 0.069(17) 0.058(17) 0.063(19) -0.007(15) -0.015(14) -0.024(15)
C74 0.08(2) 0.12(3) 0.11(3) -0.03(2) -0.010(18) -0.064(19)
C75 0.13(3) 0.047(16) 0.15(3) -0.061(19) 0.07(2) -0.038(17)

loop_
_atom_type_symbol
_atom_type_description
_atom_type_scat_dispersion_real
_atom_type_scat_dispersion_imag
_atom_type_scat_source
C C 0.0033 0.0016 'International Tables Vol C Tables 4.2.6.8 and 6.1.1.4'
H H 0.0000 0.0000 'International Tables Vol C Tables 4.2.6.8 and 6.1.1.4'
N N 0.0061 0.0033 'International Tables Vol C Tables 4.2.6.8 and 6.1.1.4'
Si Si 0.0817 0.0704 'International Tables Vol C Tables 4.2.6.8 and 6.1.1.4'
U U -9.6767 9.6646 'International Tables Vol C Tables 4.2.6.8 and 6.1.1.4'

loop_
_geom_angle_atom_site_label_1
_geom_angle_atom_site_label_2
_geom_angle_atom_site_label_3
_geom_angle
_geom_angle_site_symmetry_1
_geom_angle_site_symmetry_3
_geom_angle_publ_flag
N2 U N1 101.6(6) . . ?
N2 U N3 94.7(6) . . ?
N1 U N3 158.8(6) . . ?
N2 U N7 76.3(5) . . ?
N1 U N7 81.5(5) . . ?
N3 U N7 89.6(5) . . ?
N2 U N8 144.4(6) . . ?
N1 U N8 79.0(6) . . ?
N3 U N8 79.9(6) . . ?
N7 U N8 68.6(6) . . ?
N2 U N4 62.5(5) . . ?
N1 U N4 102.6(6) . . ?
N3 U N4 96.8(6) . . ?
N7 U N4 138.7(5) . . ?
N8 U N4 152.8(5) . . ?
N2 U N5 118.3(5) . . ?
N1 U N5 120.5(5) . . ?
N3 U N5 60.6(5) . . ?
N7 U N5 146.4(5) . . ?
N8 U N5 89.8(6) . . ?
N4 U N5 65.7(5) . . ?
N2 U N6 116.3(6) . . ?
N1 U N6 59.5(5) . . ?
N3 U N6 124.1(5) . . ?
N7 U N6 140.3(5) . . ?
N8 U N6 95.0(6) . . ?
N4 U N6 64.3(5) . . ?
N5 U N6 63.7(5) . . ?
N2 U Si3 115.0(4) . . ?
N1 U Si3 142.4(4) . . ?
N3 U Si3 29.4(4) . . ?
N7 U Si3 114.1(4) . . ?
N8 U Si3 76.1(5) . . ?
N4 U Si3 87.7(4) . . ?
N5 U Si3 33.0(4) . . ?
N6 U Si3 95.0(4) . . ?
N2 U Si2 29.7(4) . . ?
N1 U Si2 100.9(5) . . ?
N3 U Si2 100.0(5) . . ?
N7 U Si2 105.5(4) . . ?
N8 U Si2 174.1(4) . . ?
N4 U Si2 33.1(3) . . ?
N5 U Si2 95.3(4) . . ?
N6 U Si2 90.0(4) . . ?
Si3 U Si2 106.63(17) . . ?
N2 U Si1 119.9(4) . . ?
N1 U Si1 28.9(4) . . ?
N3 U Si1 143.9(4) . . ?
N7 U Si1 107.3(4) . . ?
N8 U Si1 77.2(4) . . ?
N4 U Si1 91.2(4) . . ?
N5 U Si1 91.6(4) . . ?
N6 U Si1 33.1(3) . . ?
Si3 U Si1 116.73(16) . . ?
Si2 U Si1 105.64(16) . . ?
C10 N1 Si1 121.1(13) . . ?
C10 N1 U 126.0(11) . . ?
Si1 N1 U 110.1(8) . . ?
C30 N3 Si3 123.5(15) . . ?
C30 N3 U 129.5(14) . . ?
Si3 N3 U 107.0(8) . . ?
C20 N2 Si2 115.6(13) . . ?
C20 N2 U 134.5(13) . . ?
Si2 N2 U 109.8(7) . . ?
C2 N5 C3 108.9(18) . . ?
C2 N5 Si3 111.8(14) . . ?
C3 N5 Si3 126.1(16) . . ?
C2 N5 U 113.0(13) . . ?
C3 N5 U 105.5(12) . . ?
Si3 N5 U 89.8(6) . . ?
C1 N4 C6 112.4(18) . . ?
C1 N4 Si2 116.4(15) . . ?
C6 N4 Si2 116.0(14) . . ?
C1 N4 U 103.0(13) . . ?
C6 N4 U 116.0(12) . . ?
Si2 N4 U 90.5(6) . . ?
C4 N6 C5 117.9(19) . . ?
C4 N6 Si1 118.6(16) . . ?
C5 N6 Si1 108.6(13) . . ?
C4 N6 U 114.4(14) . . ?
C5 N6 U 103.4(12) . . ?
Si1 N6 U 89.5(6) . . ?
C70 N7 U 142.3(15) . . ?
C71 N8 U 138.3(16) . . ?
N1 Si1 N6 93.8(7) . . ?
N1 Si1 C62 115.5(11) . . ?
N6 Si1 C62 112.5(11) . . ?
N1 Si1 C61 120.8(10) . . ?
N6 Si1 C61 109.3(11) . . ?
C62 Si1 C61 104.7(12) . . ?
N1 Si1 U 41.0(5) . . ?
N6 Si1 U 57.4(5) . . ?
C62 Si1 U 143.0(9) . . ?
C61 Si1 U 112.2(8) . . ?
N2 Si2 N4 96.4(8) . . ?
N2 Si2 C42 116.1(10) . . ?
N4 Si2 C42 109.2(10) . . ?
N2 Si2 C41 113.1(10) . . ?
N4 Si2 C41 110.9(10) . . ?
C42 Si2 C41 110.3(13) . . ?
N2 Si2 U 40.5(5) . . ?
N4 Si2 U 56.4(5) . . ?
C42 Si2 U 119.7(9) . . ?
C41 Si2 U 129.9(9) . . ?
N3 Si3 N5 97.6(9) . . ?
N3 Si3 C51 114.8(10) . . ?
N5 Si3 C51 114.0(9) . . ?
N3 Si3 C52 114.9(10) . . ?
N5 Si3 C52 110.9(10) . . ?
C51 Si3 C52 105.0(11) . . ?
N3 Si3 U 43.7(6) . . ?
N5 Si3 U 57.2(5) . . ?
C51 Si3 U 143.2(8) . . ?
C52 Si3 U 111.4(8) . . ?
C2 C1 N4 117(2) . . ?
C1 C2 N5 115.0(19) . . ?
C4 C3 N5 121(2) . . ?
C3 C4 N6 116(2) . . ?
C6 C5 N6 122(2) . . ?
C5 C6 N4 112.8(19) . . ?
C11 C10 C15 114(2) . . ?
C11 C10 N1 125(2) . . ?
C15 C10 N1 121(2) . . ?
C10 C11 C12 121(3) . . ?
C13 C12 C11 126(3) . . ?
C12 C13 C14 117(3) . . ?
C13 C14 C15 122(2) . . ?
C10 C15 C14 121(2) . . ?
C25 C20 C21 114(2) . . ?
C25 C20 N2 123.9(18) . . ?
C21 C20 N2 122.1(19) . . ?
C22 C21 C20 124(2) . . ?
C23 C22 C21 116(2) . . ?
C24 C23 C22 121(2) . . ?
C25 C24 C23 120(3) . . ?
C20 C25 C24 125(2) . . ?
C35 C30 N3 118(2) . . ?
C35 C30 C31 120(2) . . ?
N3 C30 C31 122(2) . . ?
C32 C31 C30 118(3) . . ?
C33 C32 C31 123(3) . . ?
C34 C33 C32 119(3) . . ?
C33 C34 C35 121(3) . . ?
C30 C35 C34 118(2) . . ?
N7 C70 C72 119(2) . . ?
N7 C70 C74 119(2) . . ?
C72 C70 C74 122(2) . . ?
N8 C71 C72 123(2) . . ?
N8 C71 C75 117(2) . . ?
C72 C71 C75 119(2) . . ?
C71 C72 C70 127(2) . . ?
C71 C72 C73 118(2) . . ?
C70 C72 C73 115(2) . . ?
N9 C73 C72 179(3) . . ?

loop_
_geom_bond_atom_site_label_1
_geom_bond_atom_site_label_2
_geom_bond_distance
_geom_bond_site_symmetry_2
_geom_bond_publ_flag
U N2 2.254(16) . ?
U N1 2.296(15) . ?
U N3 2.340(17) . ?
U N7 2.433(15) . ?
U N8 2.47(2) . ?
U N4 2.719(16) . ?
U N5 2.724(16) . ?
U N6 2.767(14) . ?
U Si3 3.240(6) . ?
U Si2 3.264(7) . ?
U Si1 3.285(6) . ?
N1 C10 1.42(2) . ?
N1 Si1 1.690(16) . ?
N3 C30 1.41(3) . ?
N3 Si3 1.660(17) . ?
N2 C20 1.43(2) . ?
N2 Si2 1.718(17) . ?
N5 C2 1.46(3) . ?
N5 C3 1.54(3) . ?
N5 Si3 1.765(18) . ?
N4 C1 1.48(3) . ?
N4 C6 1.50(3) . ?
N4 Si2 1.784(16) . ?
N6 C4 1.47(3) . ?
N6 C5 1.50(3) . ?
N6 Si1 1.794(16) . ?
N7 C70 1.28(2) . ?
N8 C71 1.28(3) . ?
N9 C73 1.12(3) . ?
Si1 C62 1.80(2) . ?
Si1 C61 1.85(2) . ?
Si2 C42 1.84(3) . ?
Si2 C41 1.88(2) . ?
Si3 C51 1.86(2) . ?
Si3 C52 1.87(2) . ?
C1 C2 1.45(3) . ?
C3 C4 1.37(3) . ?
C5 C6 1.39(3) . ?
C10 C11 1.39(3) . ?
C10 C15 1.41(3) . ?
C11 C12 1.44(3) . ?
C12 C13 1.27(3) . ?
C13 C14 1.35(3) . ?
C14 C15 1.46(3) . ?
C20 C25 1.35(3) . ?
C20 C21 1.43(3) . ?
C21 C22 1.40(3) . ?
C22 C23 1.39(3) . ?
C23 C24 1.36(3) . ?
C24 C25 1.35(3) . ?
C30 C35 1.40(3) . ?
C30 C31 1.43(3) . ?
C31 C32 1.39(3) . ?
C32 C33 1.37(4) . ?
C33 C34 1.36(4) . ?
C34 C35 1.47(3) . ?
C70 C72 1.43(3) . ?
C70 C74 1.45(3) . ?
C71 C72 1.39(3) . ?
C71 C75 1.53(3) . ?
C72 C73 1.50(3) . ?
